data_2211505
loop_
_publ_author_name
'Yong-Tao Wang'
'Zhen-Wei Qiang'
'Wen-Zhu Wan'
'Gui-Mei Tang'

_publ_section_title
;
 5-(3-Pyridyl)-1,3,4-oxadiazole-2-thione
;
_journal_coeditor_code LH2230
_journal_issue 12
_journal_name_full 'Acta Crystallographica Section E'
_journal_page_first o5585
_journal_page_last o5586
_journal_paper_doi 10.1107/S1600536806047374
_journal_volume 62
_journal_year 2006
_chemical_formula_iupac 'C7 H5 N3 O S'
_chemical_formula_moiety 'C7 H5 N3 O S'
_chemical_formula_sum 'C7 H5 N3 O S'
_chemical_formula_weight 179.20
_chemical_name_systematic
;
5-(3-Pyridyl)-1,3,4-oxadiazole-2-thione
;
_space_group_IT_number 14
_symmetry_cell_setting monoclinic
_symmetry_space_group_name_Hall '-P 2ybc'
_symmetry_space_group_name_H-M 'P 1 21/c 1'
_atom_sites_solution_hydrogens geom
_atom_sites_solution_primary direct
_atom_sites_solution_secondary difmap
_audit_creation_method SHELXL-97
_cell_angle_alpha 90.00
_cell_angle_beta 98.694(3)
_cell_angle_gamma 90.00
_cell_formula_units_Z 4
_cell_length_a 5.1351(2)
_cell_length_b 18.1940(7)
_cell_length_c 8.5727(4)
_cell_measurement_reflns_used 1342
_cell_measurement_temperature 293(2)
_cell_measurement_theta_max 26.23
_cell_measurement_theta_min 2.65
_cell_volume 791.73(6)
_computing_cell_refinement 'SAINT (Bruker, 2001)'
_computing_data_collection 'SMART (Bruker, 2001)'
_computing_data_reduction SAINT
_computing_molecular_graphics 'SHELXTL (Sheldrick, 1999)'
_computing_publication_material SHELXTL
_computing_structure_refinement 'SHELXL97 (Sheldrick, 1997)'
_computing_structure_solution 'SHELXS97 (Sheldrick, 1997)'
_diffrn_ambient_temperature 293(2)
_diffrn_measured_fraction_theta_full 0.988
_diffrn_measured_fraction_theta_max 0.988
_diffrn_measurement_device_type 'Bruker SMART APEX CCD'
_diffrn_measurement_method '\f and \w'
_diffrn_radiation_monochromator graphite
_diffrn_radiation_source 'fine-focus sealed tube'
_diffrn_radiation_type MoK\a
_diffrn_radiation_wavelength 0.71073
_diffrn_reflns_av_R_equivalents 0.0205
_diffrn_reflns_av_sigmaI/netI 0.0312
_diffrn_reflns_limit_h_max 6
_diffrn_reflns_limit_h_min -6
_diffrn_reflns_limit_k_max 19
_diffrn_reflns_limit_k_min -23
_diffrn_reflns_limit_l_max 5
_diffrn_reflns_limit_l_min -11
_diffrn_reflns_number 4047
_diffrn_reflns_theta_full 27.56
_diffrn_reflns_theta_max 27.56
_diffrn_reflns_theta_min 2.24
_diffrn_standards_decay_% 0
_diffrn_standards_interval_count 0
_diffrn_standards_interval_time 0
_diffrn_standards_number 0
_exptl_absorpt_coefficient_mu 0.357
_exptl_absorpt_correction_T_max 0.9652
_exptl_absorpt_correction_T_min 0.9004
_exptl_absorpt_correction_type multi-scan
_exptl_absorpt_process_details '(SADABS; Sheldrick, 1996)'
_exptl_crystal_colour 'pale yellow'
_exptl_crystal_density_diffrn 1.503
_exptl_crystal_density_method 'not measured'
_exptl_crystal_description plate
_exptl_crystal_F_000 368
_exptl_crystal_size_max 0.30
_exptl_crystal_size_mid 0.20
_exptl_crystal_size_min 0.10
_refine_diff_density_max 0.206
_refine_diff_density_min -0.247
_refine_ls_extinction_method none
_refine_ls_goodness_of_fit_ref 1.003
_refine_ls_hydrogen_treatment refall
_refine_ls_matrix_type full
_refine_ls_number_parameters 129
_refine_ls_number_reflns 1804
_refine_ls_number_restraints 0
_refine_ls_restrained_S_all 1.003
_refine_ls_R_factor_all 0.0542
_refine_ls_R_factor_gt 0.0360
_refine_ls_shift/su_max 0.001
_refine_ls_shift/su_mean 0.000
_refine_ls_structure_factor_coef Fsqd
_refine_ls_weighting_details 'calc w=1/[\s^2^(Fo^2^)+(0.0475P)^2^+0.162P] where P=(Fo^2^+2Fc^2^)/3'
_refine_ls_weighting_scheme calc
_refine_ls_wR_factor_gt 0.0869
_refine_ls_wR_factor_ref 0.0977
_reflns_number_gt 1371
_reflns_number_total 1804
_reflns_threshold_expression I>2\s(I)
_cod_data_source_file lh2230.cif
_cod_data_source_block I
_cod_depositor_comments
;
The following automatic conversions were performed:
'_symmetry_cell_setting' value 'Monoclinic' changed to 'monoclinic'
according to '/home/saulius/struct/CIF-dictionaries/cif_core.dic'
dictionary named 'cif_core.dic' version 2.4.1 from 2010-06-29.

Automatic conversion script
Id: cif_fix_enum 1527 2010-12-29 10:47:43Z saulius 

The following automatic conversions were performed:

'_symmetry_cell_setting' value 'Monoclinic' changed to 'monoclinic'
according to /home/saulius/struct/CIF-dictionaries/cif_core.dic
dictionary named 'cif_core.dic' version 2.4.1 from 2010-06-29.

Automatic conversion script
Id: cif_fix_values 1715 2011-07-08 13:25:40Z adriana 
;
_cod_original_sg_symbol_H-M 'P 21/c'
_cod_database_code 2211505
_cod_database_fobs_code 2211505

loop_
_symmetry_equiv_pos_as_xyz
'x, y, z'
'-x, y+1/2, -z+1/2'
'-x, -y, -z'
'x, -y-1/2, z-1/2'

loop_
_atom_site_type_symbol
_atom_site_label
_atom_site_fract_x
_atom_site_fract_y
_atom_site_fract_z
_atom_site_U_iso_or_equiv
_atom_site_adp_type
_atom_site_calc_flag
_atom_site_occupancy
S S1 0.32792(10) 0.62705(3) 0.23934(6) 0.04673(19) Uani d 1
O O1 0.6622(2) 0.61418(6) 0.03048(13) 0.0366(3) Uani d 1
N N1 1.2852(3) 0.65454(9) -0.32830(17) 0.0405(4) Uani d 1
N N2 0.7374(3) 0.72894(8) -0.03755(17) 0.0380(4) Uani d 1
N N3 0.5637(3) 0.72662(8) 0.07103(17) 0.0389(4) Uani d 1
C C1 1.1196(4) 0.67778(11) -0.2333(2) 0.0369(4) Uani d 1
C C2 0.9621(3) 0.63049(9) -0.16110(19) 0.0333(4) Uani d 1
C C3 0.9754(4) 0.55578(10) -0.1904(2) 0.0404(4) Uani d 1
C C4 1.1448(4) 0.53137(11) -0.2893(2) 0.0460(5) Uani d 1
C C5 1.2948(4) 0.58204(11) -0.3556(2) 0.0436(5) Uani d 1
C C6 0.7898(3) 0.66080(9) -0.05733(19) 0.0332(4) Uani d 1
C C7 0.5156(3) 0.65819(10) 0.11450(19) 0.0352(4) Uani d 1
H H1 1.119(4) 0.7289(11) -0.214(2) 0.045(5) Uiso d 1
H H3 0.875(4) 0.5229(10) -0.143(2) 0.042(5) Uiso d 1
H H5 1.421(4) 0.5668(12) -0.420(2) 0.055(6) Uiso d 1
H H1A 0.485(4) 0.7694(13) 0.105(2) 0.066(7) Uiso d 1
H H4 1.158(4) 0.4806(12) -0.312(2) 0.050(6) Uiso d 1

loop_
_atom_site_aniso_label
_atom_site_aniso_U_11
_atom_site_aniso_U_22
_atom_site_aniso_U_33
_atom_site_aniso_U_12
_atom_site_aniso_U_13
_atom_site_aniso_U_23
S1 0.0547(3) 0.0428(3) 0.0482(3) -0.0054(2) 0.0256(2) 0.0019(2)
O1 0.0422(7) 0.0309(6) 0.0400(7) -0.0015(5) 0.0170(5) 0.0008(5)
N1 0.0416(8) 0.0418(9) 0.0408(8) 0.0004(7) 0.0146(7) 0.0027(7)
N2 0.0426(9) 0.0330(8) 0.0414(8) -0.0003(7) 0.0161(7) 0.0015(6)
N3 0.0453(9) 0.0329(8) 0.0425(9) -0.0004(7) 0.0198(7) -0.0008(7)
C1 0.0393(10) 0.0324(9) 0.0403(10) -0.0003(8) 0.0104(8) 0.0016(8)
C2 0.0342(9) 0.0343(9) 0.0320(9) 0.0006(7) 0.0069(7) 0.0022(7)
C3 0.0486(11) 0.0322(9) 0.0428(10) -0.0037(9) 0.0144(9) 0.0022(8)
C4 0.0586(13) 0.0337(11) 0.0483(11) 0.0048(9) 0.0160(10) -0.0033(9)
C5 0.0469(11) 0.0468(12) 0.0403(10) 0.0058(9) 0.0168(9) -0.0011(8)
C6 0.0356(9) 0.0323(9) 0.0327(9) -0.0029(7) 0.0079(7) 0.0015(7)
C7 0.0386(9) 0.0347(9) 0.0334(9) -0.0014(8) 0.0093(7) -0.0031(7)

loop_
_atom_type_symbol
_atom_type_description
_atom_type_scat_dispersion_real
_atom_type_scat_dispersion_imag
_atom_type_scat_source
C C 0.0033 0.0016 'International Tables Vol C Tables 4.2.6.8 and 6.1.1.4'
H H 0.0000 0.0000 'International Tables Vol C Tables 4.2.6.8 and 6.1.1.4'
N N 0.0061 0.0033 'International Tables Vol C Tables 4.2.6.8 and 6.1.1.4'
O O 0.0106 0.0060 'International Tables Vol C Tables 4.2.6.8 and 6.1.1.4'
S S 0.1246 0.1234 'International Tables Vol C Tables 4.2.6.8 and 6.1.1.4'

loop_
_geom_angle_atom_site_label_1
_geom_angle_atom_site_label_2
_geom_angle_atom_site_label_3
_geom_angle
C6 O1 C7 105.86(13)
C1 N1 C5 117.53(16)
C6 N2 N3 103.21(14)
C7 N3 N2 112.44(15)
C7 N3 H1A 125.4(13)
N2 N3 H1A 122.1(13)
N1 C1 C2 122.98(17)
N1 C1 H1 116.0(12)
C2 C1 H1 121.0(12)
C3 C2 C1 118.63(16)
C3 C2 C6 122.25(15)
C1 C2 C6 119.13(16)
C4 C3 C2 118.74(17)
C4 C3 H3 120.7(12)
C2 C3 H3 120.6(12)
C3 C4 C5 118.87(18)
C3 C4 H4 120.8(12)
C5 C4 H4 120.4(12)
N1 C5 C4 123.25(17)
N1 C5 H5 115.6(13)
C4 C5 H5 121.1(13)
N2 C6 O1 113.51(14)
N2 C6 C2 127.24(15)
O1 C6 C2 119.25(15)
N3 C7 O1 104.97(14)
N3 C7 S1 130.90(14)
O1 C7 S1 124.13(13)

loop_
_geom_bond_atom_site_label_1
_geom_bond_atom_site_label_2
_geom_bond_distance
S1 C7 1.6454(17)
O1 C6 1.3655(19)
O1 C7 1.375(2)
N1 C1 1.332(2)
N1 C5 1.342(2)
N2 C6 1.285(2)
N2 N3 1.384(2)
N3 C7 1.333(2)
N3 H1A 0.94(2)
C1 C2 1.389(2)
C1 H1 0.945(19)
C2 C3 1.386(2)
C2 C6 1.455(2)
C3 C4 1.377(3)
C3 H3 0.924(18)
C4 C5 1.378(3)
C4 H4 0.95(2)
C5 H5 0.95(2)

loop_
_geom_hbond_atom_site_label_D
_geom_hbond_atom_site_label_H
_geom_hbond_atom_site_label_A
_geom_hbond_site_symmetry_A
_geom_hbond_distance_DH
_geom_hbond_distance_HA
_geom_hbond_distance_DA
_geom_hbond_angle_DHA
_geom_hbond_publ_flag
N3 H1A N1 4_476 0.94(2) 1.86(2) 2.800(2) 172(2) y

loop_
_cod_related_entry_id
_cod_related_entry_database
_cod_related_entry_code
1 ChemSpider 573682
